data_2237623
loop_
_publ_author_name
'Shaikh, Mahidansha M.'
'Koorbanally, Neil A.'
'Du Toit, Karen'
'Ramjugernath, Deresh'
'Bodenstein, Johannes'

_publ_section_title
;
 3-Bromochroman-4-one
;
_journal_coeditor_code GO2082
_journal_issue 4
_journal_name_full 'Acta Crystallographica Section E'
_journal_page_first o473
_journal_paper_doi 10.1107/S1600536813005394
_journal_volume 69
_journal_year 2013
_chemical_formula_iupac 'C9 H7 Br O2'
_chemical_formula_moiety 'C9 H7 Br O2'
_chemical_formula_sum 'C9 H7 Br O2'
_chemical_formula_weight 227.06
_chemical_name_systematic
;
3-Bromochroman-4-one
;
_space_group_IT_number 14
_symmetry_cell_setting monoclinic
_symmetry_space_group_name_Hall '-P 2ybc'
_symmetry_space_group_name_H-M 'P 1 21/c 1'
_atom_sites_solution_hydrogens geom
_atom_sites_solution_primary direct
_atom_sites_solution_secondary difmap
_audit_creation_method SHELXL-97
_cell_angle_alpha 90.00
_cell_angle_beta 110.164(2)
_cell_angle_gamma 90.00
_cell_formula_units_Z 4
_cell_length_a 10.0846(7)
_cell_length_b 7.9104(6)
_cell_length_c 10.9330(8)
_cell_measurement_reflns_used 5434
_cell_measurement_temperature 173(2)
_cell_measurement_theta_max 26.42
_cell_measurement_theta_min 2.15
_cell_volume 818.71(10)
_computing_cell_refinement 'SAINT (Bruker, 2006)'
_computing_data_collection 'APEX2 (Bruker, 2006)'
_computing_data_reduction 'SAINT (Bruker, 2006)'
_computing_molecular_graphics 'ORTEP-3 for Windows (Farrugia, 2012)'
_computing_publication_material 'SHELXL97 (Sheldrick, 2008)'
_computing_structure_refinement 'SHELXL97 (Sheldrick, 2008)'
_computing_structure_solution 'SHELXS97 (Sheldrick, 2008)'
_diffrn_ambient_temperature 173(2)
_diffrn_measured_fraction_theta_full 0.990
_diffrn_measured_fraction_theta_max 0.990
_diffrn_measurement_device_type 'Bruker Kappa DUO APEXII'
_diffrn_measurement_method '0.5\% \f scans and \w scans'
_diffrn_radiation_monochromator graphite
_diffrn_radiation_source 'fine-focus sealed tube'
_diffrn_radiation_type MoK\a
_diffrn_radiation_wavelength 0.71073
_diffrn_reflns_av_R_equivalents 0.0255
_diffrn_reflns_av_sigmaI/netI 0.0278
_diffrn_reflns_limit_h_max 8
_diffrn_reflns_limit_h_min -12
_diffrn_reflns_limit_k_max 9
_diffrn_reflns_limit_k_min -9
_diffrn_reflns_limit_l_max 13
_diffrn_reflns_limit_l_min -7
_diffrn_reflns_number 5434
_diffrn_reflns_theta_full 26.42
_diffrn_reflns_theta_max 26.42
_diffrn_reflns_theta_min 2.15
_diffrn_standards_decay_% 0
_diffrn_standards_interval_count 0
_diffrn_standards_interval_time 0
_diffrn_standards_number 0
_exptl_absorpt_coefficient_mu 4.970
_exptl_absorpt_correction_T_max 0.5869
_exptl_absorpt_correction_T_min 0.5035
_exptl_absorpt_correction_type multi-scan
_exptl_absorpt_process_details '(SADABS; Sheldrick, 1997)'
_exptl_crystal_colour colourless
_exptl_crystal_density_diffrn 1.842
_exptl_crystal_density_method 'not measured'
_exptl_crystal_description block
_exptl_crystal_F_000 448
_exptl_crystal_size_max 0.16
_exptl_crystal_size_mid 0.12
_exptl_crystal_size_min 0.12
_refine_diff_density_max 0.387
_refine_diff_density_min -0.390
_refine_ls_extinction_method none
_refine_ls_goodness_of_fit_ref 1.047
_refine_ls_hydrogen_treatment constr
_refine_ls_matrix_type full
_refine_ls_number_parameters 109
_refine_ls_number_reflns 1659
_refine_ls_number_restraints 0
_refine_ls_restrained_S_all 1.047
_refine_ls_R_factor_all 0.0343
_refine_ls_R_factor_gt 0.0251
_refine_ls_shift/su_max 0.000
_refine_ls_shift/su_mean 0.000
_refine_ls_structure_factor_coef Fsqd
_refine_ls_weighting_details 'calc w=1/[\s^2^(Fo^2^)+(0.0298P)^2^+0.3551P] where P=(Fo^2^+2Fc^2^)/3'
_refine_ls_weighting_scheme calc
_refine_ls_wR_factor_gt 0.0582
_refine_ls_wR_factor_ref 0.0609
_reflns_number_gt 1392
_reflns_number_total 1659
_reflns_threshold_expression I>2sigma(I)
_cod_data_source_file go2082.cif
_cod_data_source_block I
_cod_original_sg_symbol_Hall '-p 2ybc'
_cod_original_sg_symbol_H-M 'P 21/c'
_cod_database_code 2237623
_cod_database_fobs_code 2237623

loop_
_symmetry_equiv_pos_as_xyz
'x, y, z'
'-x, y+1/2, -z+1/2'
'-x, -y, -z'
'x, -y-1/2, z-1/2'

loop_
_atom_site_type_symbol
_atom_site_label
_atom_site_fract_x
_atom_site_fract_y
_atom_site_fract_z
_atom_site_U_iso_or_equiv
_atom_site_adp_type
_atom_site_calc_flag
_atom_site_refinement_flags
_atom_site_occupancy
_atom_site_symmetry_multiplicity
Br Br1 0.22559(3) 0.04339(3) 0.04673(3) 0.03040(11) Uani d . 1 1
O O1 0.33588(18) 0.3999(2) 0.20473(16) 0.0258(4) Uani d . 1 1
O O2 0.00306(19) 0.3386(2) -0.13799(18) 0.0348(5) Uani d . 1 1
C C2 0.2062(3) 0.3261(3) 0.2053(2) 0.0261(6) Uani d . 1 1
H H2A 0.1470 0.4155 0.2238 0.031 Uiso calc R 1 1
H H2B 0.2276 0.2418 0.2764 0.031 Uiso calc R 1 1
C C3 0.1239(3) 0.2415(3) 0.0786(2) 0.0251(6) Uani d . 1 1
H H3 0.0297 0.2053 0.0807 0.030 Uiso calc R 1 1
C C4 0.1031(3) 0.3566(3) -0.0374(2) 0.0242(5) Uani d . 1 1
C C5 0.2106(3) 0.5942(3) -0.1218(3) 0.0274(6) Uani d . 1 1
H H5 0.1348 0.5872 -0.2026 0.033 Uiso calc R 1 1
C C6 0.3170(3) 0.7098(3) -0.1066(3) 0.0330(7) Uani d . 1 1
H H6 0.3148 0.7825 -0.1764 0.040 Uiso calc R 1 1
C C7 0.4279(3) 0.7196(3) 0.0121(3) 0.0339(7) Uani d . 1 1
H H7 0.5018 0.7987 0.0223 0.041 Uiso calc R 1 1
C C8 0.4323(3) 0.6165(3) 0.1148(3) 0.0284(6) Uani d . 1 1
H H8 0.5080 0.6253 0.1955 0.034 Uiso calc R 1 1
C C9 0.3249(3) 0.4994(3) 0.0995(2) 0.0212(5) Uani d . 1 1
C C10 0.2132(3) 0.4865(3) -0.0193(2) 0.0210(5) Uani d . 1 1

loop_
_atom_site_aniso_label
_atom_site_aniso_U_11
_atom_site_aniso_U_22
_atom_site_aniso_U_33
_atom_site_aniso_U_12
_atom_site_aniso_U_13
_atom_site_aniso_U_23
Br1 0.04127(18) 0.01971(15) 0.03327(17) 0.00253(11) 0.01674(13) 0.00006(12)
O1 0.0294(10) 0.0252(9) 0.0199(9) -0.0012(8) 0.0046(8) 0.0022(8)
O2 0.0315(11) 0.0358(11) 0.0289(11) 0.0004(8) -0.0002(9) -0.0033(9)
C2 0.0339(15) 0.0240(13) 0.0218(13) 0.0027(11) 0.0116(12) 0.0023(11)
C3 0.0265(13) 0.0225(13) 0.0294(14) 0.0016(11) 0.0137(12) -0.0006(11)
C4 0.0259(13) 0.0233(13) 0.0242(13) 0.0058(11) 0.0095(12) -0.0027(11)
C5 0.0392(15) 0.0233(13) 0.0217(13) 0.0094(12) 0.0129(12) 0.0008(11)
C6 0.0521(18) 0.0196(13) 0.0364(16) 0.0075(12) 0.0269(15) 0.0071(12)
C7 0.0394(16) 0.0199(14) 0.0504(18) -0.0021(12) 0.0255(15) -0.0019(13)
C8 0.0276(14) 0.0236(13) 0.0348(15) -0.0006(11) 0.0116(12) -0.0066(12)
C9 0.0263(13) 0.0175(12) 0.0209(12) 0.0033(9) 0.0097(11) -0.0014(9)
C10 0.0267(13) 0.0172(12) 0.0221(13) 0.0032(10) 0.0122(11) -0.0027(10)

loop_
_atom_type_symbol
_atom_type_description
_atom_type_scat_dispersion_real
_atom_type_scat_dispersion_imag
_atom_type_scat_source
C C 0.0033 0.0016 'International Tables Vol C Tables 4.2.6.8 and 6.1.1.4'
H H 0.0000 0.0000 'International Tables Vol C Tables 4.2.6.8 and 6.1.1.4'
O O 0.0106 0.0060 'International Tables Vol C Tables 4.2.6.8 and 6.1.1.4'
Br Br -0.2901 2.4595 'International Tables Vol C Tables 4.2.6.8 and 6.1.1.4'

loop_
_geom_angle_atom_site_label_1
_geom_angle_atom_site_label_2
_geom_angle_atom_site_label_3
_geom_angle
C9 O1 C2 115.40(19)
O1 C2 C3 113.01(19)
O1 C2 H2A 109.0
C3 C2 H2A 109.0
O1 C2 H2B 109.0
C3 C2 H2B 109.0
H2A C2 H2B 107.8
C2 C3 C4 112.1(2)
C2 C3 Br1 111.18(17)
C4 C3 Br1 105.11(15)
C2 C3 H3 109.4
C4 C3 H3 109.4
Br1 C3 H3 109.4
O2 C4 C10 123.6(2)
O2 C4 C3 121.3(2)
C10 C4 C3 115.2(2)
C6 C5 C10 120.6(3)
C6 C5 H5 119.7
C10 C5 H5 119.7
C5 C6 C7 119.5(2)
C5 C6 H6 120.2
C7 C6 H6 120.2
C8 C7 C6 121.1(3)
C8 C7 H7 119.5
C6 C7 H7 119.5
C7 C8 C9 119.5(3)
C7 C8 H8 120.3
C9 C8 H8 120.3
O1 C9 C8 116.7(2)
O1 C9 C10 123.0(2)
C8 C9 C10 120.3(2)
C9 C10 C5 119.0(2)
C9 C10 C4 120.2(2)
C5 C10 C4 120.7(2)

loop_
_geom_bond_atom_site_label_1
_geom_bond_atom_site_label_2
_geom_bond_distance
Br1 C3 1.969(2)
O1 C9 1.367(3)
O1 C2 1.434(3)
O2 C4 1.218(3)
C2 C3 1.505(3)
C2 H2A 0.9900
C2 H2B 0.9900
C3 C4 1.515(3)
C3 H3 1.0000
C4 C10 1.476(4)
C5 C6 1.375(4)
C5 C10 1.401(4)
C5 H5 0.9500
C6 C7 1.393(4)
C6 H6 0.9500
C7 C8 1.376(4)
C7 H7 0.9500
C8 C9 1.390(4)
C8 H8 0.9500
C9 C10 1.399(4)

loop_
_geom_hbond_atom_site_label_D
_geom_hbond_atom_site_label_H
_geom_hbond_atom_site_label_A
_geom_hbond_site_symmetry_A
_geom_hbond_distance_DH
_geom_hbond_distance_HA
_geom_hbond_distance_DA
_geom_hbond_angle_DHA
C2 H2A O2 3_565 0.99 2.44 3.311(3) 146

loop_
_geom_torsion_atom_site_label_1
_geom_torsion_atom_site_label_2
_geom_torsion_atom_site_label_3
_geom_torsion_atom_site_label_4
_geom_torsion
C9 O1 C2 C3 49.0(3)
O1 C2 C3 C4 -51.4(3)
O1 C2 C3 Br1 66.0(2)
C2 C3 C4 O2 -153.8(2)
Br1 C3 C4 O2 85.3(2)
C2 C3 C4 C10 27.4(3)
Br1 C3 C4 C10 -93.5(2)
C10 C5 C6 C7 0.0(4)
C5 C6 C7 C8 -0.6(4)
C6 C7 C8 C9 0.7(4)
C2 O1 C9 C8 158.5(2)
C2 O1 C9 C10 -21.8(3)
C7 C8 C9 O1 179.5(2)
C7 C8 C9 C10 -0.1(4)
O1 C9 C10 C5 179.9(2)
C8 C9 C10 C5 -0.5(3)
O1 C9 C10 C4 -2.5(3)
C8 C9 C10 C4 177.1(2)
C6 C5 C10 C9 0.6(3)
C6 C5 C10 C4 -177.0(2)
O2 C4 C10 C9 179.9(2)
C3 C4 C10 C9 -1.4(3)
O2 C4 C10 C5 -2.5(4)
C3 C4 C10 C5 176.2(2)

loop_
_cod_related_entry_id
_cod_related_entry_database
_cod_related_entry_code
1 ChemSpider 10347475
